data_4332581
loop_
_publ_author_name
'Rood, Jeffrey A.'
'Noll, Bruce C.'
'Henderson, Kenneth W.'

_publ_section_title
;
 Synthesis, Structural Characterization, Gas Sorption and Guest-Exchange
 Studies of the Lightweight, Porous Metal&#x2212;Organic Framework
 \a-[Mg3(O2CH)6]
;
_journal_issue 14
_journal_name_full 'Inorganic Chemistry'
_journal_page_first 5521
_journal_page_last 5528
_journal_paper_doi 10.1021/ic060543v
_journal_volume 45
_journal_year 2006
_chemical_compound_source Synthesized
_chemical_formula_moiety 'C6 H6 Mg3 O12, C4 H8 O'
_chemical_formula_sum 'C10 H14 Mg3 O13'
_chemical_formula_weight 415.129
_space_group_IT_number 14
_symmetry_cell_setting monoclinic
_symmetry_Int_Tables_number 14
_symmetry_space_group_name_Hall '-P 2yn'
_symmetry_space_group_name_H-M 'P 1 21/n 1'
_atom_sites_solution_hydrogens geom
_atom_sites_solution_primary direct
_atom_sites_solution_secondary difmap
_audit_creation_method SHELXL-97
_cell_angle_alpha 90.00
_cell_angle_beta 91.371(3)
_cell_angle_gamma 90.00
_cell_formula_units_Z 4
_cell_length_a 11.3070(18)
_cell_length_b 9.8568(15)
_cell_length_c 14.729(3)
_cell_measurement_reflns_used 6942
_cell_measurement_temperature 100(2)
_cell_measurement_theta_max 31.5123
_cell_measurement_theta_min 2.2975
_cell_volume 1641.1(5)
_computing_cell_refinement 'APEX2/SAINT (Bruker, 2004)'
_computing_data_collection 'APEX2 (Bruker, 2004)'
_computing_data_reduction 'SAINT/XPREP (Bruker, 2004; Sheldrick, 2003)'
_computing_molecular_graphics 'XP (Sheldrick, 1998)'
_computing_publication_material 'XCIF (Sheldrick, 2001)/enCIFer (CCDC, 2004)'
_computing_structure_refinement 'XL (Sheldrick, 2001)'
_computing_structure_solution 'XS (Sheldrick, 2001)'
_diffrn_ambient_temperature 100(2)
_diffrn_detector_area_resol_mean 8.33
_diffrn_measured_fraction_theta_full 0.999
_diffrn_measured_fraction_theta_max 0.999
_diffrn_measurement_device_type 'Bruker X8-ApexII CCD Diffractometer'
_diffrn_measurement_method '\f and \w scans'
_diffrn_radiation_monochromator graphite
_diffrn_radiation_probe x-ray
_diffrn_radiation_type MoK\a
_diffrn_radiation_wavelength 0.71073
_diffrn_reflns_av_R_equivalents 0.0278
_diffrn_reflns_av_sigmaI/netI 0.0174
_diffrn_reflns_limit_h_max 16
_diffrn_reflns_limit_h_min -16
_diffrn_reflns_limit_k_max 14
_diffrn_reflns_limit_k_min 0
_diffrn_reflns_limit_l_max 21
_diffrn_reflns_limit_l_min 0
_diffrn_reflns_number 6383
_diffrn_reflns_theta_full 31.52
_diffrn_reflns_theta_max 31.52
_diffrn_reflns_theta_min 2.24
_diffrn_source 'fine-focus sealed tube'
_diffrn_source_type 'Siemens KFFMO2K-90'
_exptl_absorpt_coefficient_mu 0.254
_exptl_absorpt_correction_T_max 0.957
_exptl_absorpt_correction_T_min 0.934
_exptl_absorpt_correction_type multi-scan
_exptl_absorpt_process_details
; Blessing, R.H. (1995) Acta Cryst. A51, 33-38.

Sheldrick, G.M. (2004) SADABS, University of G\:ottingen, Germany
;
_exptl_crystal_colour clear
_exptl_crystal_density_diffrn 1.680
_exptl_crystal_density_method 'not measured'
_exptl_crystal_description parallelpiped
_exptl_crystal_F_000 856
_exptl_crystal_recrystallization_method 'From reaction at 110 \%C in DMF'
_exptl_crystal_size_max 0.264
_exptl_crystal_size_mid 0.224
_exptl_crystal_size_min 0.194
_refine_diff_density_max 0.427
_refine_diff_density_min -0.668
_refine_diff_density_rms 0.085
_refine_ls_extinction_method none
_refine_ls_goodness_of_fit_ref 1.179
_refine_ls_hydrogen_treatment constr
_refine_ls_matrix_type full
_refine_ls_number_parameters 239
_refine_ls_number_reflns 6383
_refine_ls_number_restraints 0
_refine_ls_restrained_S_all 1.179
_refine_ls_R_factor_all 0.0359
_refine_ls_R_factor_gt 0.0320
_refine_ls_shift/su_max 0.001
_refine_ls_shift/su_mean 0.000
_refine_ls_structure_factor_coef Fsqd
_refine_ls_weighting_details 'calc w=1/[\s^2^(Fo^2^)+(0.0479P)^2^+0.7929P] where P=(Fo^2^+2Fc^2^)/3'
_refine_ls_weighting_scheme calc
_refine_ls_wR_factor_gt 0.0970
_refine_ls_wR_factor_ref 0.1020
_reflns_number_gt 5863
_reflns_number_total 6383
_reflns_threshold_expression >2sigma(I)
_cod_data_source_file ic060543vsup3.cif
_cod_data_source_block jr27lt5
_cod_original_sg_symbol_H-M 'P 21/n'
_cod_database_code 4332581

loop_
_symmetry_equiv_pos_as_xyz
'x, y, z'
'-x+1/2, y+1/2, -z+1/2'
'-x, -y, -z'
'x-1/2, -y-1/2, z-1/2'

loop_
_atom_site_label
_atom_site_type_symbol
_atom_site_fract_x
_atom_site_fract_y
_atom_site_fract_z
_atom_site_U_iso_or_equiv
_atom_site_adp_type
_atom_site_occupancy
_atom_site_symmetry_multiplicity
_atom_site_calc_flag
_atom_site_refinement_flags
Mg1 Mg 0.25643(4) 0.42238(4) 0.63538(3) 0.00713(9) Uani 1 1 d .
Mg2 Mg 0.0000 0.5000 0.5000 0.00825(12) Uani 1 2 d S
Mg3 Mg 0.26038(4) 0.11430(4) 0.69267(3) 0.00766(9) Uani 1 1 d .
Mg4 Mg 0.5000 0.5000 0.5000 0.00861(12) Uani 1 2 d S
O1 O 0.13015(8) 0.51075(9) 0.71702(7) 0.00915(17) Uani 1 1 d .
O2 O -0.03874(9) 0.51116(11) 0.63522(7) 0.01321(19) Uani 1 1 d .
O3 O 0.15782(8) 0.24490(9) 0.61275(6) 0.00928(17) Uani 1 1 d .
O4 O 0.01602(9) 0.29304(10) 0.50924(7) 0.01264(19) Uani 1 1 d .
O5 O 0.40111(8) 0.34989(9) 0.56621(7) 0.00924(17) Uani 1 1 d .
O6 O 0.39508(9) 0.12974(10) 0.60465(7) 0.01165(18) Uani 1 1 d .
O7 O 0.30544(8) 0.30266(9) 0.74792(6) 0.00915(17) Uani 1 1 d .
O8 O 0.19338(9) -0.05519(10) 0.63351(7) 0.01161(18) Uani 1 1 d .
O9 O 0.18369(8) 0.52432(10) 0.52529(6) 0.00901(17) Uani 1 1 d .
O10 O 0.34933(9) 0.60166(10) 0.46318(7) 0.01270(19) Uani 1 1 d .
O11 O 0.35044(8) 0.58228(9) 0.69620(7) 0.00925(17) Uani 1 1 d .
O12 O 0.51437(9) 0.61362(11) 0.61663(7) 0.01307(19) Uani 1 1 d .
C1 C 0.01887(12) 0.52673(14) 0.70672(9) 0.0111(2) Uani 1 1 d .
H1 H -0.0227 0.5524 0.7576 0.013 Uiso 1 1 calc R
C2 C 0.07405(12) 0.21269(13) 0.55670(9) 0.0112(2) Uani 1 1 d .
H2 H 0.0554 0.1211 0.5513 0.013 Uiso 1 1 calc R
C3 C 0.43735(12) 0.22700(13) 0.56311(9) 0.0109(2) Uani 1 1 d .
H3 H 0.5012 0.2091 0.5263 0.013 Uiso 1 1 calc R
C4 C 0.17698(12) -0.16778(13) 0.66846(9) 0.0102(2) Uani 1 1 d .
H4 H 0.1494 -0.2368 0.6304 0.012 Uiso 1 1 calc R
C5 C 0.24105(11) 0.59725(13) 0.46940(9) 0.0103(2) Uani 1 1 d .
H5 H 0.1968 0.6519 0.4299 0.012 Uiso 1 1 calc R
C6 C 0.45121(12) 0.63634(14) 0.68196(9) 0.0110(2) Uani 1 1 d .
H6 H 0.4793 0.6985 0.7248 0.013 Uiso 1 1 calc R
O1S O 0.38450(17) 0.4894(2) 0.16092(14) 0.0503(5) Uani 1 1 d .
C1S C 0.3807(2) 0.6177(2) 0.20590(16) 0.0374(5) Uani 1 1 d .
H1S1 H 0.4260 0.6848 0.1733 0.045 Uiso 1 1 calc R
H1S2 H 0.4130 0.6104 0.2673 0.045 Uiso 1 1 calc R
C2S C 0.2513(2) 0.6574(3) 0.20699(15) 0.0362(4) Uani 1 1 d .
H2S1 H 0.2416 0.7551 0.2087 0.043 Uiso 1 1 calc R
H2S2 H 0.2117 0.6172 0.2581 0.043 Uiso 1 1 calc R
C3S C 0.2061(2) 0.5985(2) 0.11738(15) 0.0351(4) Uani 1 1 d .
H3S1 H 0.1215 0.5820 0.1182 0.042 Uiso 1 1 calc R
H3S2 H 0.2236 0.6578 0.0669 0.042 Uiso 1 1 calc R
C4S C 0.2747(2) 0.4671(3) 0.11243(16) 0.0399(5) Uani 1 1 d .
H4S1 H 0.2310 0.3939 0.1401 0.048 Uiso 1 1 calc R
H4S2 H 0.2890 0.4435 0.0497 0.048 Uiso 1 1 calc R

loop_
_atom_site_aniso_label
_atom_site_aniso_U_11
_atom_site_aniso_U_22
_atom_site_aniso_U_33
_atom_site_aniso_U_23
_atom_site_aniso_U_13
_atom_site_aniso_U_12
Mg1 0.00657(19) 0.00692(18) 0.00791(19) 0.00011(15) 0.00036(14) -0.00011(14)
Mg2 0.0063(3) 0.0092(3) 0.0092(3) 0.0008(2) -0.0007(2) -0.0004(2)
Mg3 0.00781(19) 0.00678(19) 0.00839(19) 0.00058(15) 0.00023(15) -0.00001(15)
Mg4 0.0070(3) 0.0090(3) 0.0099(3) 0.0010(2) 0.0018(2) -0.0004(2)
O1 0.0071(4) 0.0092(4) 0.0111(4) -0.0010(3) -0.0003(3) 0.0002(3)
O2 0.0089(4) 0.0198(5) 0.0109(4) -0.0002(4) -0.0009(3) -0.0003(3)
O3 0.0092(4) 0.0080(4) 0.0105(4) 0.0003(3) -0.0014(3) -0.0004(3)
O4 0.0110(4) 0.0106(4) 0.0162(5) 0.0006(4) -0.0041(3) 0.0005(3)
O5 0.0088(4) 0.0077(4) 0.0113(4) 0.0010(3) 0.0019(3) 0.0003(3)
O6 0.0126(4) 0.0088(4) 0.0137(4) 0.0015(3) 0.0033(3) 0.0003(3)
O7 0.0103(4) 0.0082(4) 0.0090(4) 0.0000(3) -0.0002(3) -0.0005(3)
O8 0.0151(4) 0.0089(4) 0.0107(4) 0.0013(3) -0.0011(3) -0.0016(3)
O9 0.0072(4) 0.0105(4) 0.0093(4) 0.0017(3) 0.0007(3) -0.0009(3)
O10 0.0081(4) 0.0133(4) 0.0168(5) 0.0037(4) 0.0017(3) -0.0006(3)
O11 0.0080(4) 0.0089(4) 0.0110(4) -0.0008(3) 0.0014(3) -0.0009(3)
O12 0.0107(4) 0.0161(5) 0.0125(4) -0.0013(4) 0.0032(3) -0.0030(4)
C1 0.0086(5) 0.0135(5) 0.0111(5) -0.0012(5) 0.0012(4) -0.0001(4)
C2 0.0108(5) 0.0089(5) 0.0139(6) -0.0008(4) -0.0018(4) -0.0006(4)
C3 0.0102(5) 0.0098(5) 0.0130(5) 0.0001(4) 0.0032(4) 0.0009(4)
C4 0.0117(5) 0.0085(5) 0.0103(5) -0.0013(4) -0.0008(4) 0.0003(4)
C5 0.0091(5) 0.0107(5) 0.0111(5) 0.0020(4) -0.0001(4) -0.0001(4)
C6 0.0108(5) 0.0106(5) 0.0117(5) -0.0015(4) 0.0001(4) -0.0019(4)
O1S 0.0435(10) 0.0511(10) 0.0560(11) -0.0120(9) -0.0071(8) 0.0165(8)
C1S 0.0335(10) 0.0429(12) 0.0355(11) 0.0005(9) -0.0034(8) -0.0002(9)
C2S 0.0338(10) 0.0418(11) 0.0331(10) -0.0043(9) -0.0007(8) 0.0055(9)
C3S 0.0301(10) 0.0461(12) 0.0291(9) 0.0060(9) -0.0022(8) -0.0008(8)
C4S 0.0467(13) 0.0408(12) 0.0322(11) -0.0054(9) -0.0001(9) -0.0008(10)

loop_
_atom_type_symbol
_atom_type_description
_atom_type_scat_dispersion_real
_atom_type_scat_dispersion_imag
_atom_type_scat_source
C C 0.0033 0.0016 'International Tables Vol C Tables 4.2.6.8 and 6.1.1.4'
H H 0.0000 0.0000 'International Tables Vol C Tables 4.2.6.8 and 6.1.1.4'
O O 0.0106 0.0060 'International Tables Vol C Tables 4.2.6.8 and 6.1.1.4'
Mg Mg 0.0486 0.0363 'International Tables Vol C Tables 4.2.6.8 and 6.1.1.4'

loop_
_geom_angle_atom_site_label_1
_geom_angle_atom_site_label_2
_geom_angle_atom_site_label_3
_geom_angle
_geom_angle_site_symmetry_1
_geom_angle_site_symmetry_3
O9 Mg1 O5 94.93(4) . .
O9 Mg1 O1 89.09(4) . .
O5 Mg1 O1 171.29(5) . .
O9 Mg1 O11 99.13(4) . .
O5 Mg1 O11 94.09(4) . .
O1 Mg1 O11 77.62(4) . .
O9 Mg1 O3 94.64(4) . .
O5 Mg1 O3 93.28(4) . .
O1 Mg1 O3 94.10(4) . .
O11 Mg1 O3 163.74(4) . .
O9 Mg1 O7 171.15(4) . .
O5 Mg1 O7 89.87(4) . .
O1 Mg1 O7 87.18(4) . .
O11 Mg1 O7 87.91(4) . .
O3 Mg1 O7 77.63(4) . .
O9 Mg1 Mg3 133.07(3) . .
O5 Mg1 Mg3 78.08(3) . .
O1 Mg1 Mg3 104.73(3) . .
O11 Mg1 Mg3 127.43(3) . .
O3 Mg1 Mg3 40.79(3) . .
O7 Mg1 Mg3 40.97(3) . .
O9 Mg1 Mg3 107.88(3) . 2_556
O5 Mg1 Mg3 131.36(3) . 2_556
O1 Mg1 Mg3 39.93(3) . 2_556
O11 Mg1 Mg3 41.19(3) . 2_556
O3 Mg1 Mg3 125.66(3) . 2_556
O7 Mg1 Mg3 74.00(3) . 2_556
Mg3 Mg1 Mg3 111.207(18) . 2_556
O9 Mg1 Mg4 75.61(3) . .
O5 Mg1 Mg4 32.91(3) . .
O1 Mg1 Mg4 142.48(3) . .
O11 Mg1 Mg4 71.49(3) . .
O3 Mg1 Mg4 120.74(3) . .
O7 Mg1 Mg4 111.96(3) . .
Mg3 Mg1 Mg4 110.767(15) . .
Mg3 Mg1 Mg4 112.657(17) 2_556 .
O9 Mg1 Mg2 31.92(3) . .
O5 Mg1 Mg2 116.09(3) . .
O1 Mg1 Mg2 70.90(3) . .
O11 Mg1 Mg2 118.46(3) . .
O3 Mg1 Mg2 70.59(3) . .
O7 Mg1 Mg2 139.37(3) . .
Mg3 Mg1 Mg2 111.280(15) . .
Mg3 Mg1 Mg2 104.797(17) 2_556 .
Mg4 Mg1 Mg2 105.865(18) . .
O4 Mg2 O4 180.0 . 3_566
O4 Mg2 O2 89.46(4) . 3_566
O4 Mg2 O2 90.54(4) . .
O4 Mg2 O2 89.46(4) 3_566 .
O2 Mg2 O2 180.0 3_566 .
O4 Mg2 O9 90.93(4) . .
O4 Mg2 O9 89.07(4) 3_566 .
O2 Mg2 O9 86.88(4) 3_566 .
O2 Mg2 O9 93.13(4) . .
O4 Mg2 O9 89.07(4) . 3_566
O2 Mg2 O9 86.87(4) . 3_566
O9 Mg2 O9 180.0 . 3_566
O4 Mg2 Mg1 71.34(3) . .
O4 Mg2 Mg1 108.66(3) 3_566 .
O2 Mg2 Mg1 109.99(3) 3_566 .
O2 Mg2 Mg1 70.01(3) . .
O9 Mg2 Mg1 31.03(3) . .
O9 Mg2 Mg1 148.97(3) 3_566 .
O4 Mg2 Mg1 108.66(3) . 3_566
O2 Mg2 Mg1 109.99(3) . 3_566
O9 Mg2 Mg1 148.97(3) . 3_566
Mg1 Mg2 Mg1 180.0 . 3_566
O8 Mg3 O6 93.77(5) . .
O8 Mg3 O1 94.69(4) . 2_546
O6 Mg3 O1 90.07(4) . 2_546
O8 Mg3 O3 93.98(4) . .
O6 Mg3 O3 90.50(4) . .
O1 Mg3 O3 171.25(4) 2_546 .
O8 Mg3 O7 171.40(5) . .
O6 Mg3 O7 90.14(4) . .
O1 Mg3 O7 92.96(4) 2_546 .
O3 Mg3 O7 78.31(4) . .
O8 Mg3 O11 89.28(4) . 2_546
O6 Mg3 O11 167.45(5) . 2_546
O3 Mg3 O11 101.44(4) . 2_546
O7 Mg3 O11 88.54(4) . 2_546
O8 Mg3 Mg1 132.65(4) . .
O6 Mg3 Mg1 76.27(3) . .
O1 Mg3 Mg1 130.78(3) 2_546 .
O3 Mg3 Mg1 41.21(3) . .
O7 Mg3 Mg1 41.28(3) . .
O11 Mg3 Mg1 110.31(3) 2_546 .
O8 Mg3 Mg1 79.77(3) . 2_546
O6 Mg3 Mg1 127.98(4) . 2_546
O3 Mg3 Mg1 141.12(3) . 2_546
O7 Mg3 Mg1 103.79(3) . 2_546
Mg1 Mg3 Mg1 142.001(18) . 2_546
O10 Mg4 O10 180.0 3_666 .
O10 Mg4 O12 89.80(4) 3_666 .
O10 Mg4 O12 90.20(4) . .
O12 Mg4 O12 180.00(6) 3_666 .
O10 Mg4 O5 88.92(4) 3_666 .
O10 Mg4 O5 91.08(4) . .
O12 Mg4 O5 88.39(4) 3_666 .
O12 Mg4 O5 91.61(4) . .
O10 Mg4 O5 88.92(4) . 3_666
O12 Mg4 O5 88.39(4) . 3_666
O5 Mg4 O5 180.00(4) . 3_666
O10 Mg4 Mg1 113.72(3) 3_666 .
O10 Mg4 Mg1 66.28(3) . .
O12 Mg4 Mg1 107.92(3) 3_666 .
O12 Mg4 Mg1 72.08(3) . .
O5 Mg4 Mg1 32.33(3) . .
O5 Mg4 Mg1 147.67(3) 3_666 .
O10 Mg4 Mg1 113.72(3) . 3_666
O12 Mg4 Mg1 107.92(3) . 3_666
O5 Mg4 Mg1 147.66(3) . 3_666
Mg1 Mg4 Mg1 180.0 . 3_666
C1 O1 Mg3 126.22(9) . 2_556
C1 O1 Mg1 132.29(9) . .
Mg3 O1 Mg1 99.80(4) 2_556 .
C1 O2 Mg2 135.56(9) . .
C2 O3 Mg3 127.23(9) . .
C2 O3 Mg1 133.72(9) . .
Mg3 O3 Mg1 98.01(4) . .
C2 O4 Mg2 136.06(9) . .
C3 O5 Mg1 126.89(8) . .
C3 O5 Mg4 118.30(8) . .
Mg1 O5 Mg4 114.75(4) . .
C3 O6 Mg3 132.66(9) . .
C4 O7 Mg3 127.64(8) 2_556 .
C4 O7 Mg1 131.75(9) 2_556 .
Mg3 O7 Mg1 97.76(4) . .
C4 O8 Mg3 128.23(9) . .
C5 O9 Mg1 125.47(9) . .
C5 O9 Mg2 117.43(8) . .
Mg1 O9 Mg2 117.05(4) . .
C5 O10 Mg4 142.12(9) . .
C6 O11 Mg1 133.57(9) . .
C6 O11 Mg3 127.80(9) . 2_556
Mg1 O11 Mg3 98.05(4) . 2_556
C6 O12 Mg4 135.76(9) . .
O2 C1 O1 125.87(13) . .
O2 C1 H1 117.1 . .
O1 C1 H1 117.1 . .
O4 C2 O3 125.48(12) . .
O4 C2 H2 117.3 . .
O3 C2 H2 117.3 . .
O6 C3 O5 125.94(12) . .
O6 C3 H3 117.0 . .
O5 C3 H3 117.0 . .
O8 C4 O7 125.72(12) . 2_546
O8 C4 H4 117.1 . .
O7 C4 H4 117.1 2_546 .
O10 C5 O9 125.99(13) . .
O10 C5 H5 117.0 . .
O9 C5 H5 117.0 . .
O12 C6 O11 125.96(13) . .
O12 C6 H6 117.0 . .
O11 C6 H6 117.0 . .
C1S O1S C4S 109.33(18) . .
O1S C1S C2S 105.85(19) . .
O1S C1S H1S1 110.6 . .
C2S C1S H1S1 110.6 . .
O1S C1S H1S2 110.6 . .
C2S C1S H1S2 110.6 . .
H1S1 C1S H1S2 108.7 . .
C1S C2S C3S 101.38(18) . .
C1S C2S H2S1 111.5 . .
C3S C2S H2S1 111.5 . .
C1S C2S H2S2 111.5 . .
C3S C2S H2S2 111.5 . .
H2S1 C2S H2S2 109.3 . .
C4S C3S C2S 101.92(18) . .
C4S C3S H3S1 111.4 . .
C2S C3S H3S1 111.4 . .
C4S C3S H3S2 111.4 . .
C2S C3S H3S2 111.4 . .
H3S1 C3S H3S2 109.2 . .
O1S C4S C3S 106.51(19) . .
O1S C4S H4S1 110.4 . .
C3S C4S H4S1 110.4 . .
O1S C4S H4S2 110.4 . .
C3S C4S H4S2 110.4 . .
H4S1 C4S H4S2 108.6 . .

loop_
_geom_bond_atom_site_label_1
_geom_bond_atom_site_label_2
_geom_bond_distance
_geom_bond_site_symmetry_2
Mg1 O9 2.0620(11) .
Mg1 O5 2.0747(10) .
Mg1 O1 2.0798(10) .
Mg1 O11 2.0907(10) .
Mg1 O3 2.0968(10) .
Mg1 O7 2.0984(11) .
Mg1 Mg3 3.1518(8) .
Mg1 Mg3 3.1705(8) 2_556
Mg1 Mg4 3.5226(6) .
Mg1 Mg2 3.5626(6) .
Mg2 O4 2.0522(11) .
Mg2 O4 2.0522(11) 3_566
Mg2 O2 2.0523(11) 3_566
Mg2 O2 2.0524(11) .
Mg2 O9 2.1150(10) .
Mg2 O9 2.1150(10) 3_566
Mg2 Mg1 3.5626(6) 3_566
Mg3 O8 2.0230(11) .
Mg3 O6 2.0293(11) .
Mg3 O1 2.0650(11) 2_546
Mg3 O3 2.0791(10) .
Mg3 O7 2.0854(10) .
Mg3 O11 2.1087(11) 2_546
Mg3 Mg1 3.1704(8) 2_546
Mg4 O10 2.0387(10) 3_666
Mg4 O10 2.0387(10) .
Mg4 O12 2.0538(11) 3_666
Mg4 O12 2.0538(11) .
Mg4 O5 2.1078(9) .
Mg4 O5 2.1078(9) 3_666
Mg4 Mg1 3.5227(6) 3_666
O1 C1 1.2735(16) .
O1 Mg3 2.0650(11) 2_556
O2 C1 1.2345(17) .
O3 C2 1.2813(16) .
O4 C2 1.2347(16) .
O5 C3 1.2798(16) .
O6 C3 1.2394(16) .
O7 C4 1.2765(16) 2_556
O8 C4 1.2392(16) .
O9 C5 1.2808(16) .
O10 C5 1.2307(16) .
O11 C6 1.2798(16) .
O11 Mg3 2.1087(11) 2_556
O12 C6 1.2325(16) .
C1 H1 0.9300 .
C2 H2 0.9300 .
C3 H3 0.9300 .
C4 O7 1.2765(16) 2_546
C4 H4 0.9300 .
C5 H5 0.9300 .
C6 H6 0.9300 .
O1S C1S 1.429(3) .
O1S C4S 1.434(3) .
C1S C2S 1.515(3) .
C1S H1S1 0.9700 .
C1S H1S2 0.9700 .
C2S C3S 1.519(3) .
C2S H2S1 0.9700 .
C2S H2S2 0.9700 .
C3S C4S 1.512(3) .
C3S H3S1 0.9700 .
C3S H3S2 0.9700 .
C4S H4S1 0.9700 .
C4S H4S2 0.9700 .
